data_4032413
loop_
_publ_author_name
'Wu, Fu-Song'
'Zhao, Hai-Yuan'
'Xu, Yan-Li'
'Hu, Kun'
'Pan, Ying-Ming'
'Ma, Xian-Li'

_publ_section_title
;
 Catalyst-free Synthesis of Pyrrolo[1,2-a]quinolines via Dehydration/[3+2]
 Cycloaddition Directly from 2-Methylquinolines, Aldehydes and Alkynoates.
;
_journal_name_full 'The Journal of organic chemistry'
_journal_paper_doi 10.1021/acs.joc.7b00280
_journal_year 2017
_chemical_formula_moiety 'C26 H22 N2 O4'
_chemical_formula_sum 'C26 H22 N2 O4'
_chemical_formula_weight 426.45
_space_group_crystal_system triclinic
_space_group_IT_number 2
_space_group_name_Hall '-P 1'
_space_group_name_H-M_alt 'P -1'
_symmetry_space_group_name_Hall '-P 1'
_symmetry_space_group_name_H-M 'P -1'
_atom_sites_solution_hydrogens difmap
_atom_sites_solution_primary direct
_audit_creation_date 2016-11-01
_audit_creation_method
;
Olex2 1.2
(compiled 2016.09.09 svn.r3337 for OlexSys, GUI svn.r5227)
;
_cell_angle_alpha 106.234(10)
_cell_angle_beta 109.319(10)
_cell_angle_gamma 104.799(10)
_cell_formula_units_Z 2
_cell_length_a 8.679(6)
_cell_length_b 11.875(8)
_cell_length_c 12.649(8)
_cell_measurement_reflns_used 4107
_cell_measurement_temperature 296(2)
_cell_measurement_theta_max 25.71
_cell_measurement_theta_min 2.52
_cell_volume 1090.6(13)
_computing_cell_refinement 'SAINT v8.27A (Bruker, 2012)'
_computing_data_reduction 'SAINT v8.27A (Bruker, 2012)'
_computing_molecular_graphics 'Olex2 (Dolomanov et al., 2009)'
_computing_publication_material 'Olex2 (Dolomanov et al., 2009)'
_computing_structure_refinement 'XL (Sheldrick, 2008)'
_computing_structure_solution 'XS (Sheldrick, 2008)'
_diffrn_ambient_temperature 296.15
_diffrn_measured_fraction_theta_full 0.991
_diffrn_measured_fraction_theta_max 0.991
_diffrn_measurement_device_type 'Bruker APEX-II CCD'
_diffrn_measurement_method '\f and \w scans'
_diffrn_radiation_monochromator graphite
_diffrn_radiation_type MoK\a
_diffrn_radiation_wavelength 0.71073
_diffrn_reflns_av_R_equivalents 0.0266
_diffrn_reflns_av_unetI/netI 0.0298
_diffrn_reflns_Laue_measured_fraction_full 0.991
_diffrn_reflns_Laue_measured_fraction_max 0.991
_diffrn_reflns_limit_h_max 10
_diffrn_reflns_limit_h_min -10
_diffrn_reflns_limit_k_max 14
_diffrn_reflns_limit_k_min -14
_diffrn_reflns_limit_l_max 15
_diffrn_reflns_limit_l_min -15
_diffrn_reflns_number 12647
_diffrn_reflns_point_group_measured_fraction_full 0.991
_diffrn_reflns_point_group_measured_fraction_max 0.991
_diffrn_reflns_theta_full 25.905
_diffrn_reflns_theta_max 25.905
_diffrn_reflns_theta_min 1.861
_diffrn_standards_number 0
_exptl_absorpt_coefficient_mu 0.088
_exptl_absorpt_correction_type none
_exptl_crystal_colour 'light yellow'
_exptl_crystal_density_diffrn 1.299
_exptl_crystal_description block
_exptl_crystal_F_000 448
_exptl_crystal_size_max 0.34
_exptl_crystal_size_mid 0.18
_exptl_crystal_size_min 0.07
_refine_diff_density_max 0.247
_refine_diff_density_min -0.172
_refine_diff_density_rms 0.036
_refine_ls_extinction_method none
_refine_ls_goodness_of_fit_ref 1.033
_refine_ls_hydrogen_treatment noref
_refine_ls_matrix_type full
_refine_ls_number_parameters 289
_refine_ls_number_reflns 4212
_refine_ls_number_restraints 0
_refine_ls_restrained_S_all 1.033
_refine_ls_R_factor_all 0.0602
_refine_ls_R_factor_gt 0.0431
_refine_ls_shift/su_max 0.000
_refine_ls_shift/su_mean 0.000
_refine_ls_structure_factor_coef Fsqd
_refine_ls_weighting_details 'w=1/[\s^2^(Fo^2^)+(0.0815P)^2^+0.1357P] where P=(Fo^2^+2Fc^2^)/3'
_refine_ls_weighting_scheme calc
_refine_ls_wR_factor_gt 0.1289
_refine_ls_wR_factor_ref 0.1426
_reflns_Friedel_coverage 0.000
_reflns_number_gt 3168
_reflns_number_total 4212
_reflns_threshold_expression 'I > 2\s(I)'
_cod_data_source_file jo7b00280_si_001.cif
_cod_data_source_block 12211
_cod_database_code 4032413
_shelx_space_group_comment
;
The symmetry employed for this shelxl refinement is uniquely defined
by the following loop, which should always be used as a source of
symmetry information in preference to the above space-group names.
They are only intended as comments.
;
_shelx_estimated_absorpt_t_max 0.994
_shelx_estimated_absorpt_t_min 0.971
_olex2_refinement_description
;
1. Others
 Fixed Uiso: H2(0.071) H3(0.089) H4(0.097) H5(0.089) H7(0.074) H8(0.061)
 H13A(0.056) H13B(0.056) H15(0.069) H16(0.071) H19(0.067) H20(0.065)
 H22A(0.077) H22B(0.077) H23A(0.127) H23B(0.127) H23C(0.127) H25A(0.081)
 H25B(0.081) H26A(0.129) H26B(0.129) H26C(0.129)
 Fixed X: H2(0.161801) H3(0.152801) H4(0.211101) H5(0.277599) H7(0.3396)
 H8(0.3543) H13A(0.398301) H13B(0.4077) H15(0.0316) H16(-0.2285) H19(-0.0066)
 H20(0.2529) H22A(0.322201) H22B(0.118901) H23A(0.1747) H23B(0.3791)
 H23C(0.268701) H25A(0.1946) H25B(0.193101) H26A(0.4936) H26B(0.4007)
 H26C(0.4971)
 Fixed Y: H2(-0.0325) H3(-0.2148) H4(-0.2151) H5(-0.0322) H7(0.197901)
 H8(0.3797) H13A(0.5591) H13B(0.6021) H15(0.4163) H16(0.4492) H19(0.7736)
 H20(0.739699) H22A(0.5899) H22B(0.5514) H23A(0.733999) H23B(0.7701)
 H23C(0.773399) H25A(-0.024501) H25B(0.097301) H26A(0.0429) H26B(0.0373)
 H26C(0.168201)
 Fixed Z: H2(0.731999) H3(0.5998) H4(0.434099) H5(0.4009) H7(0.463201)
 H8(0.5904) H13A(0.763101) H13B(0.8947) H15(0.6075) H16(0.5434) H19(0.843201)
 H20(0.9038) H22A(1.2032) H22B(1.125701) H23A(1.0901) H23B(1.1554) H23C(1.2316)
 H25A(0.9952) H25B(1.0842) H26A(1.1066) H26B(1.193301) H26C(1.193101)
;
_shelx_shelxl_version_number 2014/7
_olex2_submission_special_instructions 'No special instructions were received'

loop_
_space_group_symop_operation_xyz
'x, y, z'
'-x, -y, -z'

loop_
_atom_site_label
_atom_site_type_symbol
_atom_site_fract_x
_atom_site_fract_y
_atom_site_fract_z
_atom_site_U_iso_or_equiv
_atom_site_adp_type
_atom_site_occupancy
_atom_site_site_symmetry_order
_atom_site_calc_flag
O1 O 0.25258(16) 0.53499(12) 1.02263(11) 0.0547(3) Uani 1 1 d
O2 O 0.2087(2) 0.35658(15) 1.05686(14) 0.0728(4) Uani 1 1 d
O3 O 0.30532(15) 0.13444(11) 0.97519(11) 0.0507(3) Uani 1 1 d
O4 O 0.01494(17) 0.07178(16) 0.85899(15) 0.0798(5) Uani 1 1 d
N1 N 0.24478(16) 0.19814(12) 0.72954(12) 0.0413(3) Uani 1 1 d
N2 N -0.4464(2) 0.63903(18) 0.63065(17) 0.0687(5) Uani 1 1 d
C1 C 0.2322(2) 0.08177(16) 0.64940(15) 0.0452(4) Uani 1 1 d
C2 C 0.1874(3) -0.03102(18) 0.66648(18) 0.0593(5) Uani 1 1 d
H2 H 0.1618 -0.0325 0.7320 0.071 Uiso 1 1 d
C3 C 0.1808(3) -0.14046(19) 0.5867(2) 0.0740(6) Uani 1 1 d
H3 H 0.1528 -0.2148 0.5998 0.089 Uiso 1 1 d
C4 C 0.2156(3) -0.1409(2) 0.4875(2) 0.0806(7) Uani 1 1 d
H4 H 0.2111 -0.2151 0.4341 0.097 Uiso 1 1 d
C5 C 0.2565(3) -0.0312(2) 0.4685(2) 0.0743(6) Uani 1 1 d
H5 H 0.2776 -0.0322 0.4009 0.089 Uiso 1 1 d
C6 C 0.2677(2) 0.08281(17) 0.54846(17) 0.0528(4) Uani 1 1 d
C7 C 0.3152(3) 0.19865(19) 0.52958(18) 0.0616(5) Uani 1 1 d
H7 H 0.3396 0.1979 0.4632 0.074 Uiso 1 1 d
C8 C 0.3248(2) 0.30652(17) 0.60509(16) 0.0505(4) Uani 1 1 d
H8 H 0.3543 0.3797 0.5904 0.061 Uiso 1 1 d
C9 C 0.2902(2) 0.31089(16) 0.70912(15) 0.0418(4) Uani 1 1 d
C10 C 0.29463(19) 0.40925(15) 0.80166(14) 0.0408(4) Uani 1 1 d
C11 C 0.25126(19) 0.35558(16) 0.88114(15) 0.0433(4) Uani 1 1 d
C12 C 0.2228(2) 0.22776(16) 0.83583(15) 0.0439(4) Uani 1 1 d
C13 C 0.3332(2) 0.54372(16) 0.81020(16) 0.0464(4) Uani 1 1 d
H13A H 0.3983 0.5591 0.7631 0.056 Uiso 1 1 d
H13B H 0.4077 0.6021 0.8947 0.056 Uiso 1 1 d
C14 C 0.1679(2) 0.57120(15) 0.76434(15) 0.0436(4) Uani 1 1 d
C15 C 0.0236(2) 0.48753(17) 0.65583(17) 0.0571(5) Uani 1 1 d
H15 H 0.0316 0.4163 0.6075 0.069 Uiso 1 1 d
C16 C -0.1330(2) 0.50694(18) 0.61701(17) 0.0587(5) Uani 1 1 d
H16 H -0.2285 0.4492 0.5434 0.071 Uiso 1 1 d
C17 C -0.1464(2) 0.61301(16) 0.68870(16) 0.0470(4) Uani 1 1 d
C18 C -0.3127(3) 0.62798(18) 0.65629(17) 0.0530(4) Uani 1 1 d
C19 C -0.0001(2) 0.70084(17) 0.79601(18) 0.0556(5) Uani 1 1 d
H19 H -0.0066 0.7736 0.8432 0.067 Uiso 1 1 d
C20 C 0.1552(2) 0.67994(17) 0.83241(17) 0.0544(4) Uani 1 1 d
H20 H 0.2529 0.7397 0.9038 0.065 Uiso 1 1 d
C21 C 0.2356(2) 0.41393(18) 0.99491(16) 0.0482(4) Uani 1 1 d
C22 C 0.2362(3) 0.5948(2) 1.13427(18) 0.0644(5) Uani 1 1 d
H22A H 0.3222 0.5899 1.2032 0.077 Uiso 1 1 d
H22B H 0.1189 0.5514 1.1257 0.077 Uiso 1 1 d
C23 C 0.2673(3) 0.7300(2) 1.1546(2) 0.0846(7) Uani 1 1 d
H23A H 0.1747 0.7340 1.0901 0.127 Uiso 1 1 d
H23B H 0.3791 0.7701 1.1554 0.127 Uiso 1 1 d
H23C H 0.2687 0.7734 1.2316 0.127 Uiso 1 1 d
C24 C 0.1669(2) 0.13542(17) 0.88937(16) 0.0503(4) Uani 1 1 d
C25 C 0.2631(3) 0.0647(2) 1.0476(2) 0.0671(6) Uani 1 1 d
H25A H 0.1946 -0.0245 0.9952 0.081 Uiso 1 1 d
H25B H 0.1931 0.0973 1.0842 0.081 Uiso 1 1 d
C26 C 0.4279(3) 0.0796(3) 1.1434(2) 0.0860(7) Uani 1 1 d
H26A H 0.4936 0.0429 1.1066 0.129 Uiso 1 1 d
H26B H 0.4007 0.0373 1.1933 0.129 Uiso 1 1 d
H26C H 0.4971 0.1682 1.1931 0.129 Uiso 1 1 d

loop_
_atom_site_aniso_label
_atom_site_aniso_U_11
_atom_site_aniso_U_22
_atom_site_aniso_U_33
_atom_site_aniso_U_23
_atom_site_aniso_U_13
_atom_site_aniso_U_12
O1 0.0550(7) 0.0644(8) 0.0464(7) 0.0188(6) 0.0269(6) 0.0227(6)
O2 0.0995(11) 0.0926(11) 0.0749(10) 0.0527(9) 0.0643(9) 0.0536(9)
O3 0.0475(7) 0.0579(7) 0.0566(7) 0.0356(6) 0.0249(6) 0.0182(5)
O4 0.0474(8) 0.1046(12) 0.0922(11) 0.0629(10) 0.0293(7) 0.0113(8)
N1 0.0400(7) 0.0470(8) 0.0455(8) 0.0249(6) 0.0223(6) 0.0173(6)
N2 0.0613(10) 0.0852(13) 0.0770(12) 0.0435(10) 0.0356(9) 0.0346(9)
C1 0.0385(8) 0.0488(10) 0.0468(9) 0.0214(8) 0.0159(7) 0.0152(7)
C2 0.0699(12) 0.0513(11) 0.0573(11) 0.0270(9) 0.0272(10) 0.0187(9)
C3 0.0944(16) 0.0477(11) 0.0737(14) 0.0258(11) 0.0332(12) 0.0204(11)
C4 0.1091(19) 0.0511(12) 0.0780(15) 0.0158(11) 0.0472(14) 0.0277(12)
C5 0.1026(17) 0.0602(13) 0.0682(13) 0.0227(11) 0.0503(13) 0.0289(12)
C6 0.0582(11) 0.0529(10) 0.0509(10) 0.0226(8) 0.0268(9) 0.0203(8)
C7 0.0842(13) 0.0631(12) 0.0560(11) 0.0311(10) 0.0456(10) 0.0281(10)
C8 0.0612(11) 0.0528(10) 0.0497(10) 0.0299(9) 0.0311(9) 0.0208(8)
C9 0.0378(8) 0.0492(9) 0.0460(9) 0.0267(8) 0.0202(7) 0.0169(7)
C10 0.0343(8) 0.0508(9) 0.0440(9) 0.0239(7) 0.0198(7) 0.0171(7)
C11 0.0362(8) 0.0547(10) 0.0456(9) 0.0249(8) 0.0206(7) 0.0183(7)
C12 0.0379(8) 0.0573(10) 0.0459(9) 0.0290(8) 0.0223(7) 0.0177(7)
C13 0.0430(9) 0.0482(9) 0.0519(10) 0.0223(8) 0.0247(8) 0.0150(7)
C14 0.0457(9) 0.0427(9) 0.0475(9) 0.0227(7) 0.0240(7) 0.0143(7)
C15 0.0598(11) 0.0498(10) 0.0533(11) 0.0125(8) 0.0172(9) 0.0270(9)
C16 0.0565(11) 0.0550(11) 0.0500(10) 0.0154(9) 0.0107(9) 0.0221(9)
C17 0.0513(10) 0.0500(10) 0.0521(10) 0.0297(8) 0.0271(8) 0.0217(8)
C18 0.0562(11) 0.0579(11) 0.0564(11) 0.0310(9) 0.0302(9) 0.0228(9)
C19 0.0574(11) 0.0473(10) 0.0621(11) 0.0154(9) 0.0312(9) 0.0205(8)
C20 0.0477(10) 0.0474(10) 0.0562(11) 0.0117(8) 0.0216(8) 0.0114(8)
C21 0.0387(8) 0.0677(12) 0.0477(10) 0.0276(9) 0.0231(7) 0.0239(8)
C22 0.0572(11) 0.0859(15) 0.0458(10) 0.0165(10) 0.0246(9) 0.0285(10)
C23 0.0893(16) 0.0835(17) 0.0659(14) 0.0077(12) 0.0332(13) 0.0351(13)
C24 0.0451(10) 0.0608(11) 0.0534(10) 0.0312(9) 0.0262(8) 0.0173(8)
C25 0.0712(13) 0.0696(13) 0.0699(13) 0.0473(11) 0.0314(11) 0.0187(10)
C26 0.0931(17) 0.1000(18) 0.0825(16) 0.0627(15) 0.0347(14) 0.0391(14)

loop_
_atom_type_symbol
_atom_type_description
_atom_type_scat_dispersion_real
_atom_type_scat_dispersion_imag
_atom_type_scat_source
C C 0.0030 0.0020 'International Tables Vol C Tables 4.2.6.8 and 6.1.1.4'
H H 0.0000 0.0000 'International Tables Vol C Tables 4.2.6.8 and 6.1.1.4'
N N 0.0060 0.0030 'International Tables Vol C Tables 4.2.6.8 and 6.1.1.4'
O O 0.0110 0.0060 'International Tables Vol C Tables 4.2.6.8 and 6.1.1.4'

loop_
_geom_angle_atom_site_label_1
_geom_angle_atom_site_label_2
_geom_angle_atom_site_label_3
_geom_angle
C21 O1 C22 115.14(15)
C24 O3 C25 115.45(14)
C9 N1 C1 121.56(14)
C12 N1 C1 130.84(14)
C12 N1 C9 107.59(13)
C2 C1 N1 123.10(16)
C2 C1 C6 119.57(17)
C6 C1 N1 117.33(15)
C1 C2 H2 119.86(19)
C3 C2 C1 120.34(19)
C3 C2 H2 119.80(19)
C2 C3 H3 119.6(2)
C2 C3 C4 120.77(19)
C4 C3 H3 119.6(2)
C3 C4 H4 120.3(2)
C5 C4 C3 119.4(2)
C5 C4 H4 120.3(2)
C4 C5 H5 119.2(2)
C4 C5 C6 121.8(2)
C6 C5 H5 119.0(2)
C1 C6 C7 120.40(17)
C5 C6 C1 118.11(18)
C5 C6 C7 121.48(18)
C6 C7 H7 119.29(19)
C8 C7 C6 121.40(17)
C8 C7 H7 119.31(19)
C7 C8 H8 119.78(18)
C7 C8 C9 120.54(16)
C9 C8 H8 119.68(18)
N1 C9 C8 118.77(15)
C10 C9 N1 109.12(14)
C10 C9 C8 132.10(15)
C9 C10 C11 106.11(15)
C9 C10 C13 125.02(15)
C11 C10 C13 128.85(15)
C10 C11 C21 130.95(16)
C12 C11 C10 108.64(15)
C12 C11 C21 120.41(15)
N1 C12 C11 108.53(14)
N1 C12 C24 125.72(16)
C11 C12 C24 125.67(15)
C10 C13 H13A 108.99(15)
C10 C13 H13B 108.98(15)
C10 C13 C14 113.18(13)
H13A C13 H13B 107.73(16)
C14 C13 H13A 108.93(15)
C14 C13 H13B 108.88(15)
C15 C14 C13 121.13(15)
C15 C14 C20 118.00(16)
C20 C14 C13 120.84(15)
C14 C15 H15 119.13(18)
C14 C15 C16 121.75(17)
C16 C15 H15 119.12(18)
C15 C16 H16 120.20(19)
C15 C16 C17 119.58(17)
C17 C16 H16 120.22(18)
C16 C17 C18 120.30(16)
C16 C17 C19 119.40(16)
C19 C17 C18 120.20(16)
N2 C18 C17 179.35(19)
C17 C19 H19 120.02(18)
C20 C19 C17 119.94(17)
C20 C19 H19 120.04(19)
C14 C20 H20 119.42(18)
C19 C20 C14 121.22(16)
C19 C20 H20 119.36(18)
O1 C21 C11 113.98(14)
O2 C21 O1 123.14(17)
O2 C21 C11 122.88(18)
O1 C22 H22A 110.09(17)
O1 C22 H22B 110.06(17)
O1 C22 C23 108.05(18)
H22A C22 H22B 108.4(2)
C23 C22 H22A 110.2(2)
C23 C22 H22B 110.07(19)
C22 C23 H23A 109.6(2)
C22 C23 H23B 109.4(2)
C22 C23 H23C 109.5(2)
H23A C23 H23B 109.4(3)
H23A C23 H23C 109.5(2)
H23B C23 H23C 109.4(2)
O3 C24 C12 111.75(14)
O4 C24 O3 124.57(17)
O4 C24 C12 123.68(16)
O3 C25 H25A 109.81(19)
O3 C25 H25B 109.81(17)
O3 C25 C26 109.25(17)
H25A C25 H25B 108.2(2)
C26 C25 H25A 109.9(2)
C26 C25 H25B 109.8(2)
C25 C26 H26A 109.5(2)
C25 C26 H26B 109.4(2)
C25 C26 H26C 109.5(2)
H26A C26 H26B 109.4(2)
H26A C26 H26C 109.5(3)
H26B C26 H26C 109.5(3)

loop_
_geom_bond_atom_site_label_1
_geom_bond_atom_site_label_2
_geom_bond_distance
O1 C21 1.337(2)
O1 C22 1.464(2)
O2 C21 1.213(2)
O3 C24 1.331(2)
O3 C25 1.466(2)
O4 C24 1.205(2)
N1 C1 1.420(2)
N1 C9 1.416(2)
N1 C12 1.381(2)
N2 C18 1.150(2)
C1 C2 1.394(3)
C1 C6 1.411(3)
C2 H2 0.930(2)
C2 C3 1.379(3)
C3 H3 0.930(2)
C3 C4 1.383(3)
C4 H4 0.931(2)
C4 C5 1.369(3)
C5 H5 0.930(2)
C5 C6 1.403(3)
C6 C7 1.442(3)
C7 H7 0.9298(18)
C7 C8 1.330(3)
C8 H8 0.9292(17)
C8 C9 1.434(2)
C9 C10 1.385(2)
C10 C11 1.430(2)
C10 C13 1.510(3)
C11 C12 1.386(3)
C11 C21 1.480(2)
C12 C24 1.502(2)
C13 H13A 0.9691(17)
C13 H13B 0.9698(18)
C13 C14 1.515(2)
C14 C15 1.380(3)
C14 C20 1.391(3)
C15 H15 0.9289(18)
C15 C16 1.387(3)
C16 H16 0.9307(19)
C16 C17 1.389(3)
C17 C18 1.436(3)
C17 C19 1.391(3)
C19 H19 0.9300(18)
C19 C20 1.384(3)
C20 H20 0.9304(18)
C22 H22A 0.970(2)
C22 H22B 0.970(2)
C22 C23 1.489(4)
C23 H23A 0.960(3)
C23 H23B 0.961(3)
C23 H23C 0.960(2)
C25 H25A 0.969(2)
C25 H25B 0.970(2)
C25 C26 1.466(3)
C26 H26A 0.960(3)
C26 H26B 0.960(2)
C26 H26C 0.959(3)

loop_
_geom_torsion_atom_site_label_1
_geom_torsion_atom_site_label_2
_geom_torsion_atom_site_label_3
_geom_torsion_atom_site_label_4
_geom_torsion
N1 C1 C2 C3 -178.71(17)
N1 C1 C6 C5 179.78(17)
N1 C1 C6 C7 0.3(2)
N1 C9 C10 C11 0.15(16)
N1 C9 C10 C13 -178.25(13)
N1 C12 C24 O3 96.29(19)
N1 C12 C24 O4 -84.7(2)
C1 N1 C9 C8 -0.3(2)
C1 N1 C9 C10 -179.29(13)
C1 N1 C12 C11 179.30(14)
C1 N1 C12 C24 -4.0(3)
C1 C2 C3 C4 -1.1(3)
C1 C6 C7 C8 -0.8(3)
C2 C1 C6 C5 -0.1(3)
C2 C1 C6 C7 -179.67(17)
C2 C3 C4 C5 -0.1(4)
C3 C4 C5 C6 1.2(4)
C4 C5 C6 C1 -1.1(3)
C4 C5 C6 C7 178.4(2)
C5 C6 C7 C8 179.7(2)
C6 C1 C2 C3 1.2(3)
C6 C7 C8 C9 0.8(3)
C7 C8 C9 N1 -0.3(3)
C7 C8 C9 C10 178.45(18)
C8 C9 C10 C11 -178.68(17)
C8 C9 C10 C13 2.9(3)
C9 N1 C1 C2 -179.81(15)
C9 N1 C1 C6 0.3(2)
C9 N1 C12 C11 0.70(17)
C9 N1 C12 C24 177.43(14)
C9 C10 C11 C12 0.28(17)
C9 C10 C11 C21 179.90(15)
C9 C10 C13 C14 98.85(18)
C10 C11 C12 N1 -0.62(17)
C10 C11 C12 C24 -177.35(14)
C10 C11 C21 O1 5.5(2)
C10 C11 C21 O2 -174.97(17)
C10 C13 C14 C15 -45.8(2)
C10 C13 C14 C20 132.24(17)
C11 C10 C13 C14 -79.2(2)
C11 C12 C24 O3 -87.5(2)
C11 C12 C24 O4 91.4(2)
C12 N1 C1 C2 1.8(3)
C12 N1 C1 C6 -178.15(15)
C12 N1 C9 C8 178.48(14)
C12 N1 C9 C10 -0.53(16)
C12 C11 C21 O1 -174.94(14)
C12 C11 C21 O2 4.6(2)
C13 C10 C11 C12 178.60(15)
C13 C10 C11 C21 -1.8(3)
C13 C14 C15 C16 175.33(17)
C13 C14 C20 C19 -174.85(16)
C14 C15 C16 C17 -0.1(3)
C15 C14 C20 C19 3.3(3)
C15 C16 C17 C18 -173.66(17)
C15 C16 C17 C19 2.6(3)
C16 C17 C19 C20 -2.1(3)
C17 C19 C20 C14 -0.9(3)
C18 C17 C19 C20 174.14(17)
C20 C14 C15 C16 -2.8(3)
C21 O1 C22 C23 177.18(15)
C21 C11 C12 N1 179.72(13)
C21 C11 C12 C24 3.0(2)
C22 O1 C21 O2 0.0(2)
C22 O1 C21 C11 179.50(13)
C24 O3 C25 C26 -175.93(18)
C25 O3 C24 O4 -9.4(3)
C25 O3 C24 C12 169.53(15)
